data_7019980
loop_
_publ_author_name
'Wang, Gao-Feng'
'Song, Xiao-Jiao'
'Chen, Fei'
'Li, Yi-Zhi'
'Chen, Xue-Tai'
'Xue, Zi-Ling'

_publ_section_title
;
 Formation of stable iron/cobalt NHC complexes via unexpected ring opening
 and in situ generation of a tridentate ligand.
;
_journal_issue 36
_journal_name_full 'Dalton transactions (Cambridge, England : 2003)'
_journal_page_first 10919
_journal_page_last 10922
_journal_paper_doi 10.1039/c2dt30894k
_journal_volume 41
_journal_year 2012
_chemical_formula_moiety 'C12 H18 Fe N12 O2, C H2 Cl2'
_chemical_formula_sum 'C13 H20 Cl2 Fe N12 O2'
_chemical_formula_weight 503.16
_chemical_name_systematic
;
?
;
_space_group_IT_number 2
_symmetry_cell_setting triclinic
_symmetry_space_group_name_Hall '-P 1'
_symmetry_space_group_name_H-M 'P -1'
_atom_sites_solution_hydrogens geom
_atom_sites_solution_primary direct
_atom_sites_solution_secondary difmap
_audit_creation_method SHELXL-97
_cell_angle_alpha 78.270(2)
_cell_angle_beta 74.950(3)
_cell_angle_gamma 75.447(2)
_cell_formula_units_Z 2
_cell_length_a 8.6334(12)
_cell_length_b 8.7729(13)
_cell_length_c 14.2422(14)
_cell_measurement_reflns_used 1777
_cell_measurement_temperature 123(2)
_cell_measurement_theta_max 26.31
_cell_measurement_theta_min 2.42
_cell_volume 997.2(2)
_computing_cell_refinement SMART
_computing_data_collection 'SMART (Bruker, 2000)'
_computing_data_reduction 'SAINT (Bruker, 2000)'
_computing_molecular_graphics SHELXTL
_computing_publication_material SHELXTL
_computing_structure_refinement SHELXTL
_computing_structure_solution 'SHELXTL (Bruker, 2000)'
_diffrn_ambient_temperature 123(2)
_diffrn_measured_fraction_theta_full 0.978
_diffrn_measured_fraction_theta_max 0.978
_diffrn_measurement_device_type 'Bruker Smart Apex CCD'
_diffrn_measurement_method 'phi and omega scans'
_diffrn_radiation_monochromator graphite
_diffrn_radiation_source 'sealed tube'
_diffrn_radiation_type MoK\a
_diffrn_radiation_wavelength 0.71073
_diffrn_reflns_av_R_equivalents 0.0355
_diffrn_reflns_av_sigmaI/netI 0.0530
_diffrn_reflns_limit_h_max 10
_diffrn_reflns_limit_h_min -10
_diffrn_reflns_limit_k_max 8
_diffrn_reflns_limit_k_min -10
_diffrn_reflns_limit_l_max 16
_diffrn_reflns_limit_l_min -17
_diffrn_reflns_number 6756
_diffrn_reflns_theta_full 25.35
_diffrn_reflns_theta_max 25.35
_diffrn_reflns_theta_min 1.50
_exptl_absorpt_coefficient_mu 1.065
_exptl_absorpt_correction_T_max 0.7995
_exptl_absorpt_correction_T_min 0.7548
_exptl_absorpt_correction_type multi-scan
_exptl_absorpt_process_details 'SADABS; Bruker, 2000'
_exptl_crystal_colour red
_exptl_crystal_density_diffrn 1.676
_exptl_crystal_density_method 'not measured'
_exptl_crystal_description block
_exptl_crystal_F_000 516
_exptl_crystal_size_max 0.28
_exptl_crystal_size_mid 0.24
_exptl_crystal_size_min 0.20
_refine_diff_density_max 0.301
_refine_diff_density_min -0.396
_refine_diff_density_rms 0.067
_refine_ls_extinction_method none
_refine_ls_goodness_of_fit_ref 1.054
_refine_ls_hydrogen_treatment constr
_refine_ls_matrix_type full
_refine_ls_number_parameters 275
_refine_ls_number_reflns 3580
_refine_ls_number_restraints 0
_refine_ls_restrained_S_all 1.054
_refine_ls_R_factor_all 0.0732
_refine_ls_R_factor_gt 0.0562
_refine_ls_shift/su_max 0.000
_refine_ls_shift/su_mean 0.000
_refine_ls_structure_factor_coef Fsqd
_refine_ls_weighting_details 'calc w=1/[\s^2^(Fo^2^)+(0.05P)^2^+1.22P] where P=(Fo^2^+2Fc^2^)/3'
_refine_ls_weighting_scheme calc
_refine_ls_wR_factor_gt 0.1171
_refine_ls_wR_factor_ref 0.1214
_reflns_number_gt 2771
_reflns_number_total 3580
_reflns_threshold_expression >2sigma(I)
_cod_data_source_file c2dt30894k.txt
_cod_data_source_block 1_4
_cod_depositor_comments
;
The following automatic conversions were performed:

'_symmetry_cell_setting' value 'Triclinic' changed to 'triclinic'
according to /home/saulius/struct/CIF-dictionaries/cif_core.dic
dictionary named 'cif_core.dic' version 2.4.1 from 2010-06-29.

Automatic conversion script
Id: cif_fix_values 1891 2012-01-12 08:04:46Z andrius 
;
_cod_original_sg_symbol_H-M P-1
_cod_database_code 7019980

loop_
_symmetry_equiv_pos_as_xyz
'x, y, z'
'-x, -y, -z'

loop_
_atom_site_label
_atom_site_type_symbol
_atom_site_fract_x
_atom_site_fract_y
_atom_site_fract_z
_atom_site_U_iso_or_equiv
_atom_site_adp_type
_atom_site_occupancy
_atom_site_symmetry_multiplicity
_atom_site_calc_flag
_atom_site_refinement_flags
C1 C 0.6831(5) 0.6733(4) 0.7031(3) 0.0321(9) Uani 1 1 d .
C2 C 0.4197(5) 0.6637(5) 0.7043(3) 0.0345(9) Uani 1 1 d .
H2 H 0.3170 0.6324 0.7244 0.041 Uiso 1 1 calc R
C3 C 0.6479(5) 0.4441(5) 0.8813(3) 0.0368(9) Uani 1 1 d .
H3 H 0.6359 0.3616 0.9356 0.044 Uiso 1 1 calc R
C4 C 1.0546(5) 0.4508(5) 0.8766(3) 0.0336(9) Uani 1 1 d .
H4 H 1.1386 0.4070 0.9122 0.040 Uiso 1 1 calc R
C5 C 0.8719(5) 0.2915(5) 0.9985(3) 0.0376(9) Uani 1 1 d .
H5A H 0.9706 0.2420 1.0242 0.056 Uiso 1 1 calc R
H5B H 0.8305 0.2093 0.9809 0.056 Uiso 1 1 calc R
H5C H 0.7877 0.3455 1.0488 0.056 Uiso 1 1 calc R
C6 C 0.7002(5) 0.8879(5) 0.5547(3) 0.0359(9) Uani 1 1 d .
H6A H 0.7996 0.8958 0.5729 0.054 Uiso 1 1 calc R
H6B H 0.6236 0.9914 0.5543 0.054 Uiso 1 1 calc R
H6C H 0.7292 0.8564 0.4892 0.054 Uiso 1 1 calc R
C7 C 0.8310(6) 0.8249(5) 0.7928(3) 0.0456(11) Uani 1 1 d .
C8 C 0.8262(5) 1.0815(5) 0.7962(3) 0.0379(10) Uani 1 1 d .
H8 H 0.8476 1.1855 0.7744 0.046 Uiso 1 1 calc R
C9 C 1.0704(5) 0.8605(5) 0.6037(3) 0.0408(10) Uani 1 1 d .
H9 H 1.1572 0.8738 0.5479 0.049 Uiso 1 1 calc R
C10 C 1.0770(6) 0.4620(5) 0.5962(3) 0.0386(10) Uani 1 1 d .
H10 H 1.1296 0.3795 0.5574 0.046 Uiso 1 1 calc R
C11 C 1.2430(5) 0.6386(5) 0.4766(3) 0.0387(10) Uani 1 1 d .
H11D H 1.2930 0.5416 0.4466 0.058 Uiso 1 1 calc R
H11E H 1.3273 0.6756 0.4952 0.058 Uiso 1 1 calc R
H11F H 1.1931 0.7214 0.4294 0.058 Uiso 1 1 calc R
C12 C 0.6235(5) 0.8001(5) 0.9530(3) 0.0343(9) Uani 1 1 d .
H12A H 0.5531 0.7602 0.9239 0.051 Uiso 1 1 calc R
H12B H 0.5552 0.8751 0.9974 0.051 Uiso 1 1 calc R
H12C H 0.6872 0.7108 0.9900 0.051 Uiso 1 1 calc R
C13 C 0.7252(5) 0.8851(5) 0.2641(3) 0.0399(10) Uani 1 1 d .
H13A H 0.6998 0.9658 0.3085 0.048 Uiso 1 1 calc R
H13B H 0.8288 0.8111 0.2742 0.048 Uiso 1 1 calc R
Cl1 Cl 0.56803(14) 0.77722(14) 0.29924(8) 0.0457(3) Uani 1 1 d .
Cl2 Cl 0.75598(14) 0.97728(14) 0.14882(8) 0.0491(3) Uani 1 1 d .
Fe1 Fe 0.88488(7) 0.62711(8) 0.74209(4) 0.03498(19) Uani 1 1 d .
N1 N 0.6232(4) 0.7690(4) 0.6259(2) 0.0329(7) Uani 1 1 d .
N2 N 0.4613(4) 0.7703(4) 0.6263(2) 0.0354(8) Uani 1 1 d .
N3 N 0.5494(4) 0.6053(4) 0.7519(2) 0.0342(8) Uani 1 1 d .
N4 N 0.5206(4) 0.4984(4) 0.8387(2) 0.0374(8) Uani 1 1 d .
N5 N 0.7917(4) 0.4916(5) 0.8568(2) 0.0380(8) Uani 1 1 d .
N6 N 0.9120(4) 0.4072(4) 0.9115(3) 0.0368(8) Uani 1 1 d .
N7 N 0.7346(4) 0.8808(4) 0.8755(3) 0.0395(8) Uani 1 1 d .
N8 N 0.7307(4) 1.0402(4) 0.8801(3) 0.0404(9) Uani 1 1 d .
N9 N 0.8928(4) 0.9564(4) 0.7428(3) 0.0389(8) Uani 1 1 d .
N10 N 1.0045(5) 0.9837(5) 0.6529(2) 0.0413(9) Uani 1 1 d .
N11 N 1.0248(4) 0.7168(4) 0.6259(2) 0.0353(8) Uani 1 1 d .
N12 N 1.1190(4) 0.6051(4) 0.5626(2) 0.0372(8) Uani 1 1 d .
O1 O 1.0846(3) 0.5444(3) 0.80097(19) 0.0317(6) Uani 1 1 d .
O2 O 0.9767(3) 0.4286(3) 0.67251(19) 0.0355(6) Uani 1 1 d .

loop_
_atom_site_aniso_label
_atom_site_aniso_U_11
_atom_site_aniso_U_22
_atom_site_aniso_U_33
_atom_site_aniso_U_23
_atom_site_aniso_U_13
_atom_site_aniso_U_12
C1 0.0253(19) 0.0245(19) 0.037(2) -0.0043(16) -0.0030(16) 0.0083(15)
C2 0.035(2) 0.031(2) 0.045(2) -0.0005(18) -0.0111(18) -0.0222(17)
C3 0.036(2) 0.032(2) 0.046(2) -0.0024(18) -0.0176(18) -0.0081(17)
C4 0.036(2) 0.034(2) 0.032(2) -0.0038(17) -0.0091(17) -0.0082(17)
C5 0.046(2) 0.033(2) 0.039(2) -0.0008(18) -0.0164(19) -0.0133(19)
C6 0.031(2) 0.030(2) 0.035(2) -0.0025(17) 0.0033(16) 0.0030(16)
C7 0.052(3) 0.026(2) 0.053(3) 0.0003(19) -0.012(2) -0.0023(19)
C8 0.038(2) 0.042(2) 0.0284(19) -0.0070(18) 0.0070(17) -0.0118(19)
C9 0.041(2) 0.032(2) 0.047(2) -0.0219(19) 0.0057(19) -0.0058(18)
C10 0.050(3) 0.036(2) 0.0256(19) -0.0108(17) -0.0004(18) -0.0043(19)
C11 0.049(3) 0.038(2) 0.033(2) -0.0059(18) -0.0048(18) -0.020(2)
C12 0.0242(19) 0.034(2) 0.048(2) -0.0021(18) -0.0118(17) -0.0119(16)
C13 0.035(2) 0.043(2) 0.050(2) -0.015(2) -0.0116(19) -0.0143(19)
Cl1 0.0421(6) 0.0439(6) 0.0466(6) -0.0112(5) -0.0007(5) -0.0068(5)
Cl2 0.0455(6) 0.0477(6) 0.0424(6) -0.0088(5) 0.0079(5) -0.0052(5)
Fe1 0.0287(3) 0.0413(4) 0.0322(3) -0.0107(3) -0.0101(2) 0.0053(2)
N1 0.0274(17) 0.0349(18) 0.0327(17) -0.0019(14) -0.0016(13) -0.0076(14)
N2 0.0256(17) 0.0319(18) 0.0389(18) -0.0068(15) -0.0001(14) 0.0058(14)
N3 0.0243(16) 0.0350(18) 0.0336(17) -0.0037(14) -0.0011(13) 0.0048(14)
N4 0.043(2) 0.0356(19) 0.0398(18) -0.0073(16) -0.0114(16) -0.0162(16)
N5 0.0377(19) 0.053(2) 0.0285(16) -0.0079(15) -0.0153(14) -0.0096(17)
N6 0.043(2) 0.0301(18) 0.0448(19) -0.0021(15) -0.0182(16) -0.0141(15)
N7 0.0397(19) 0.0207(16) 0.050(2) -0.0004(15) 0.0031(16) -0.0095(14)
N8 0.043(2) 0.0342(19) 0.0384(18) -0.0113(15) 0.0106(16) -0.0127(16)
N9 0.0288(18) 0.041(2) 0.0412(19) -0.0097(16) 0.0079(15) -0.0096(15)
N10 0.045(2) 0.048(2) 0.0265(16) -0.0141(15) 0.0040(15) -0.0071(17)
N11 0.0337(18) 0.0341(19) 0.0378(18) -0.0101(15) -0.0086(15) -0.0023(15)
N12 0.044(2) 0.0267(17) 0.0333(17) -0.0028(14) -0.0006(15) -0.0028(15)
O1 0.0270(13) 0.0352(15) 0.0344(14) -0.0094(12) -0.0055(11) -0.0073(11)
O2 0.0360(15) 0.0374(15) 0.0347(14) -0.0051(12) -0.0015(12) -0.0174(12)

loop_
_atom_type_symbol
_atom_type_description
_atom_type_scat_dispersion_real
_atom_type_scat_dispersion_imag
_atom_type_scat_source
C C 0.0033 0.0016 'International Tables Vol C Tables 4.2.6.8 and 6.1.1.4'
H H 0.0000 0.0000 'International Tables Vol C Tables 4.2.6.8 and 6.1.1.4'
N N 0.0061 0.0033 'International Tables Vol C Tables 4.2.6.8 and 6.1.1.4'
O O 0.0106 0.0060 'International Tables Vol C Tables 4.2.6.8 and 6.1.1.4'
Fe Fe 0.3463 0.8444 'International Tables Vol C Tables 4.2.6.8 and 6.1.1.4'
Cl Cl 0.1484 0.1585 'International Tables Vol C Tables 4.2.6.8 and 6.1.1.4'

loop_
_geom_angle_atom_site_label_1
_geom_angle_atom_site_label_2
_geom_angle_atom_site_label_3
_geom_angle
N1 C1 N3 100.5(3)
N1 C1 Fe1 134.6(3)
N3 C1 Fe1 125.0(3)
N2 C2 N3 109.8(3)
N2 C2 H2 125.1
N3 C2 H2 125.1
N4 C3 N5 128.0(4)
N4 C3 H3 116.0
N5 C3 H3 116.0
O1 C4 N6 123.8(4)
O1 C4 H4 118.1
N6 C4 H4 118.1
N6 C5 H5A 109.5
N6 C5 H5B 109.5
H5A C5 H5B 109.5
N6 C5 H5C 109.5
H5A C5 H5C 109.5
H5B C5 H5C 109.5
N1 C6 H6A 109.5
N1 C6 H6B 109.5
H6A C6 H6B 109.5
N1 C6 H6C 109.5
H6A C6 H6C 109.5
H6B C6 H6C 109.5
N7 C7 N9 101.4(4)
N7 C7 Fe1 135.6(3)
N9 C7 Fe1 123.0(3)
N8 C8 N9 112.2(4)
N8 C8 H8 123.9
N9 C8 H8 123.9
N10 C9 N11 126.0(4)
N10 C9 H9 117.0
N11 C9 H9 117.0
O2 C10 N12 126.1(4)
O2 C10 H10 116.9
N12 C10 H10 116.9
N12 C11 H11D 109.5
N12 C11 H11E 109.5
H11D C11 H11E 109.5
N12 C11 H11F 109.5
H11D C11 H11F 109.5
H11E C11 H11F 109.5
N7 C12 H12A 109.5
N7 C12 H12B 109.5
H12A C12 H12B 109.5
N7 C12 H12C 109.5
H12A C12 H12C 109.5
H12B C12 H12C 109.5
Cl2 C13 Cl1 115.9(2)
Cl2 C13 H13A 108.3
Cl1 C13 H13A 108.3
Cl2 C13 H13B 108.3
Cl1 C13 H13B 108.3
H13A C13 H13B 107.4
C1 Fe1 C7 91.41(19)
C1 Fe1 N11 101.72(15)
C7 Fe1 N11 89.97(17)
C1 Fe1 N5 88.47(15)
C7 Fe1 N5 100.36(18)
N11 Fe1 N5 165.36(15)
C1 Fe1 O1 169.44(14)
C7 Fe1 O1 93.07(16)
N11 Fe1 O1 87.85(13)
N5 Fe1 O1 81.31(13)
C1 Fe1 O2 93.62(14)
C7 Fe1 O2 170.29(17)
N11 Fe1 O2 80.89(13)
N5 Fe1 O2 88.07(13)
O1 Fe1 O2 83.40(11)
C1 N1 N2 115.6(3)
C1 N1 C6 126.5(3)
N2 N1 C6 116.9(3)
C2 N2 N1 103.1(3)
C1 N3 C2 110.9(3)
C1 N3 N4 132.7(3)
C2 N3 N4 116.4(3)
C3 N4 N3 114.5(3)
C3 N5 N6 116.7(3)
C3 N5 Fe1 130.6(3)
N6 N5 Fe1 111.3(3)
C4 N6 N5 112.8(3)
C4 N6 C5 126.1(4)
N5 N6 C5 121.1(3)
C7 N7 N8 115.2(3)
C7 N7 C12 127.1(4)
N8 N7 C12 117.3(3)
C8 N8 N7 101.9(3)
C7 N9 C8 109.2(3)
C7 N9 N10 133.1(4)
C8 N9 N10 117.6(3)
C9 N10 N9 116.7(4)
C9 N11 N12 114.3(3)
C9 N11 Fe1 130.4(3)
N12 N11 Fe1 114.1(2)
C10 N12 N11 110.1(3)
C10 N12 C11 125.1(4)
N11 N12 C11 124.8(3)
C4 O1 Fe1 110.6(3)
C10 O2 Fe1 108.6(3)

loop_
_geom_bond_atom_site_label_1
_geom_bond_atom_site_label_2
_geom_bond_distance
C1 N1 1.372(5)
C1 N3 1.390(5)
C1 Fe1 1.888(4)
C2 N2 1.333(5)
C2 N3 1.394(5)
C2 H2 0.9500
C3 N4 1.329(5)
C3 N5 1.346(5)
C3 H3 0.9500
C4 O1 1.227(5)
C4 N6 1.323(5)
C4 H4 0.9500
C5 N6 1.458(5)
C5 H5A 0.9800
C5 H5B 0.9800
C5 H5C 0.9800
C6 N1 1.458(5)
C6 H6A 0.9800
C6 H6B 0.9800
C6 H6C 0.9800
C7 N7 1.356(6)
C7 N9 1.379(6)
C7 Fe1 1.918(5)
C8 N8 1.304(5)
C8 N9 1.382(5)
C8 H8 0.9500
C9 N10 1.332(5)
C9 N11 1.366(6)
C9 H9 0.9500
C10 O2 1.236(5)
C10 N12 1.353(6)
C10 H10 0.9500
C11 N12 1.436(5)
C11 H11D 0.9800
C11 H11E 0.9800
C11 H11F 0.9800
C12 N7 1.454(5)
C12 H12A 0.9800
C12 H12B 0.9800
C12 H12C 0.9800
C13 Cl2 1.661(5)
C13 Cl1 1.757(4)
C13 H13A 0.9900
C13 H13B 0.9900
Fe1 N11 1.931(3)
Fe1 N5 1.934(4)
Fe1 O1 2.020(3)
Fe1 O2 2.060(3)
N1 N2 1.394(5)
N3 N4 1.398(5)
N5 N6 1.426(5)
N7 N8 1.405(5)
N9 N10 1.406(5)
N11 N12 1.419(5)

loop_
_geom_torsion_atom_site_label_1
_geom_torsion_atom_site_label_2
_geom_torsion_atom_site_label_3
_geom_torsion_atom_site_label_4
_geom_torsion
N1 C1 Fe1 C7 77.8(4)
N3 C1 Fe1 C7 -104.2(3)
N1 C1 Fe1 N11 -12.4(4)
N3 C1 Fe1 N11 165.5(3)
N1 C1 Fe1 N5 178.2(4)
N3 C1 Fe1 N5 -3.9(3)
N1 C1 Fe1 O1 -167.1(6)
N3 C1 Fe1 O1 10.9(10)
N1 C1 Fe1 O2 -93.9(4)
N3 C1 Fe1 O2 84.1(3)
N7 C7 Fe1 C1 78.1(5)
N9 C7 Fe1 C1 -101.2(4)
N7 C7 Fe1 N11 179.8(5)
N9 C7 Fe1 N11 0.5(4)
N7 C7 Fe1 N5 -10.6(5)
N9 C7 Fe1 N5 170.0(4)
N7 C7 Fe1 O1 -92.4(5)
N9 C7 Fe1 O1 88.3(4)
N3 C1 N1 N2 2.9(4)
Fe1 C1 N1 N2 -178.8(3)
N3 C1 N1 C6 171.4(3)
Fe1 C1 N1 C6 -10.3(6)
N3 C2 N2 N1 2.5(4)
C1 N1 N2 C2 -3.5(4)
C6 N1 N2 C2 -173.2(3)
N1 C1 N3 C2 -1.1(4)
Fe1 C1 N3 C2 -179.6(3)
N1 C1 N3 N4 -178.1(4)
Fe1 C1 N3 N4 3.4(6)
N2 C2 N3 C1 -1.0(5)
N2 C2 N3 N4 176.5(3)
N5 C3 N4 N3 7.5(6)
C1 N3 N4 C3 -3.9(6)
C2 N3 N4 C3 179.3(4)
N4 C3 N5 N6 -176.7(4)
N4 C3 N5 Fe1 -11.2(7)
C1 Fe1 N5 C3 7.7(4)
C7 Fe1 N5 C3 98.8(4)
N11 Fe1 N5 C3 -126.9(6)
O1 Fe1 N5 C3 -169.6(4)
O2 Fe1 N5 C3 -86.0(4)
C1 Fe1 N5 N6 173.8(3)
C7 Fe1 N5 N6 -95.1(3)
N11 Fe1 N5 N6 39.2(7)
O1 Fe1 N5 N6 -3.5(2)
O2 Fe1 N5 N6 80.1(3)
O1 C4 N6 N5 -5.4(6)
O1 C4 N6 C5 177.2(4)
C3 N5 N6 C4 173.8(4)
Fe1 N5 N6 C4 5.6(4)
C3 N5 N6 C5 -8.7(5)
Fe1 N5 N6 C5 -176.9(3)
N9 C7 N7 N8 0.6(5)
Fe1 C7 N7 N8 -178.8(4)
N9 C7 N7 C12 173.4(4)
Fe1 C7 N7 C12 -6.0(7)
N9 C8 N8 N7 -2.4(5)
C7 N7 N8 C8 1.1(5)
C12 N7 N8 C8 -172.5(4)
N7 C7 N9 C8 -2.0(5)
Fe1 C7 N9 C8 177.5(3)
N7 C7 N9 N10 177.9(4)
Fe1 C7 N9 N10 -2.6(7)
N8 C8 N9 C7 2.9(5)
N8 C8 N9 N10 -177.0(4)
N11 C9 N10 N9 8.7(7)
C7 N9 N10 C9 -1.5(7)
C8 N9 N10 C9 178.4(4)
N10 C9 N11 N12 -178.3(4)
N10 C9 N11 Fe1 -12.0(7)
C1 Fe1 N11 C9 97.6(4)
C7 Fe1 N11 C9 6.1(4)
N5 Fe1 N11 C9 -129.1(6)
O1 Fe1 N11 C9 -87.0(4)
O2 Fe1 N11 C9 -170.6(4)
C1 Fe1 N11 N12 -96.1(3)
C7 Fe1 N11 N12 172.5(3)
N5 Fe1 N11 N12 37.3(7)
O1 Fe1 N11 N12 79.4(3)
O2 Fe1 N11 N12 -4.2(2)
O2 C10 N12 N11 -2.7(6)
O2 C10 N12 C11 176.1(4)
C9 N11 N12 C10 173.6(4)
Fe1 N11 N12 C10 4.9(4)
C9 N11 N12 C11 -5.3(5)
Fe1 N11 N12 C11 -173.9(3)
N6 C4 O1 Fe1 2.3(5)
C1 Fe1 O1 C4 -14.0(9)
C7 Fe1 O1 C4 101.0(3)
N11 Fe1 O1 C4 -169.2(3)
N5 Fe1 O1 C4 0.9(3)
O2 Fe1 O1 C4 -88.1(3)
N12 C10 O2 Fe1 -0.7(5)
C1 Fe1 O2 C10 104.1(3)
N11 Fe1 O2 C10 2.8(3)
N5 Fe1 O2 C10 -167.6(3)
O1 Fe1 O2 C10 -86.1(3)
